data_7700168
loop_
_publ_author_name
'McPherson, James N.'
'Abad Galan, Laura'
'Iranmanesh, Hasti'
'Massi, Massimiliano'
'Colbran, Stephen B.'

_publ_section_title
;
 Synthesis and structural, redox and photophysical properties of
 tris-(2,5-di(2-pyridyl)pyrrolide) lanthanide complexes.
;
_journal_issue 25
_journal_name_full 'Dalton transactions (Cambridge, England : 2003)'
_journal_page_first 9365
_journal_page_last 9375
_journal_paper_doi 10.1039/c9dt01262a
_journal_volume 48
_journal_year 2019
_chemical_formula_moiety 'C48 H42 La N9, 1.5(C6 H6)'
_chemical_formula_sum 'C57 H51 La N9'
_chemical_formula_weight 1000.98
_space_group_crystal_system triclinic
_space_group_IT_number 2
_space_group_name_Hall '-P 1'
_space_group_name_H-M_alt 'P -1'
_symmetry_space_group_name_Hall '-P 1'
_symmetry_space_group_name_H-M 'P -1'
_atom_sites_solution_hydrogens geom
_atom_sites_solution_primary dual
_audit_creation_date 2017-11-15
_audit_creation_method
;
Olex2 1.2
(compiled Aug 10 2017 17:28:52 for OlexSys, GUI svn.r5381)
;
_audit_update_record
;
2019-03-22 deposited with the CCDC.    2019-05-24 downloaded from the CCDC.
;
_cell_angle_alpha 80.97(3)
_cell_angle_beta 83.88(3)
_cell_angle_gamma 70.72(3)
_cell_formula_units_Z 2
_cell_length_a 12.928(3)
_cell_length_b 13.980(3)
_cell_length_c 14.100(3)
_cell_measurement_reflns_used 10228
_cell_measurement_temperature 100
_cell_measurement_theta_max 27.876
_cell_measurement_theta_min 1.556
_cell_volume 2371.5(10)
_computing_cell_refinement 'XDS (Kabsch, 1993)'
_computing_data_collection 'BluIce (McPhillips, 2002)'
_computing_data_reduction 'XDS (Kabsch, 1993)'
_computing_molecular_graphics 'Olex2 (Dolomanov et al., 2009)'
_computing_publication_material 'Olex2 (Dolomanov et al., 2009)'
_computing_structure_refinement 'ShelXL (Sheldrick, 2015)'
_computing_structure_solution 'ShelXT (Sheldrick, 2015)'
_diffrn_ambient_temperature 100
_diffrn_measured_fraction_theta_full 0.920
_diffrn_measured_fraction_theta_max 0.904
_diffrn_measurement_device_type 'ADSC Quantum 210r'
_diffrn_measurement_method 'Phi Scan'
_diffrn_radiation_monochromator 'Silicon Double Crystal'
_diffrn_radiation_type MoK\a
_diffrn_radiation_wavelength 0.71073
_diffrn_reflns_av_R_equivalents 0.0176
_diffrn_reflns_av_unetI/netI 0.0135
_diffrn_reflns_Laue_measured_fraction_full 0.920
_diffrn_reflns_Laue_measured_fraction_max 0.904
_diffrn_reflns_limit_h_max 17
_diffrn_reflns_limit_h_min -17
_diffrn_reflns_limit_k_max 18
_diffrn_reflns_limit_k_min -18
_diffrn_reflns_limit_l_max 18
_diffrn_reflns_limit_l_min -18
_diffrn_reflns_number 39500
_diffrn_reflns_point_group_measured_fraction_full 0.920
_diffrn_reflns_point_group_measured_fraction_max 0.904
_diffrn_reflns_theta_full 26.000
_diffrn_reflns_theta_max 27.876
_diffrn_reflns_theta_min 1.556
_diffrn_source 'MX1 Beamline Australian Synchrotron'
_diffrn_standards_number 0
_exptl_absorpt_coefficient_mu 0.950
_exptl_absorpt_correction_type none
_exptl_crystal_colour yellow
_exptl_crystal_colour_primary yellow
_exptl_crystal_density_diffrn 1.402
_exptl_crystal_description plate
_exptl_crystal_F_000 1026
_exptl_crystal_recrystallization_method 'Vapour deposition'
_exptl_crystal_size_max 0.02
_exptl_crystal_size_mid 0.01
_exptl_crystal_size_min 0.01
_refine_diff_density_max 0.505
_refine_diff_density_min -1.405
_refine_diff_density_rms 0.069
_refine_ls_extinction_coef 0.0198(6)
_refine_ls_extinction_expression Fc^*^=kFc[1+0.001xFc^2^\l^3^/sin(2\q)]^-1/4^
_refine_ls_extinction_method 'SHELXL-2016/6 (Sheldrick 2016)'
_refine_ls_goodness_of_fit_ref 1.067
_refine_ls_hydrogen_treatment constr
_refine_ls_matrix_type full
_refine_ls_number_parameters 611
_refine_ls_number_reflns 10228
_refine_ls_number_restraints 0
_refine_ls_restrained_S_all 1.067
_refine_ls_R_factor_all 0.0257
_refine_ls_R_factor_gt 0.0242
_refine_ls_shift/su_max 0.005
_refine_ls_shift/su_mean 0.000
_refine_ls_structure_factor_coef Fsqd
_refine_ls_weighting_details 'w=1/[\s^2^(Fo^2^)+(0.0291P)^2^+2.6418P] where P=(Fo^2^+2Fc^2^)/3'
_refine_ls_weighting_scheme calc
_refine_ls_wR_factor_gt 0.0606
_refine_ls_wR_factor_ref 0.0614
_reflns_Friedel_coverage 0.000
_reflns_number_gt 9722
_reflns_number_total 10228
_reflns_threshold_expression 'I > 2\s(I)'
_cod_data_source_file c9dt01262a2.cif
_cod_data_source_block p1bar_a
_cod_depositor_comments 'Adding full bibliography for 7700168--7700170.cif.'
_cod_original_cell_volume 2371.5(9)
_cod_database_code 7700168
_shelx_shelxl_version_number 2016/6
_shelx_space_group_comment
;
The symmetry employed for this shelxl refinement is uniquely defined
by the following loop, which should always be used as a source of
symmetry information in preference to the above space-group names.
They are only intended as comments.
;
_olex2_refinement_description
;
1. Fixed Uiso
 At 1.2 times of:
  All C(H) groups
 At 1.5 times of:
  All C(H,H,H) groups
2.a Aromatic/amide H refined with riding coordinates:
 C1A(H1A), C1B(H1B), C1C(H1C), C2A(H2A), C2B(H2B), C2C(H2C), C3A(H3A),
 C3B(H3B), C3C(H3C), C4A(H4A), C4B(H4B), C4C(H4C), C13A(H13A), C13B(H13B),
 C13C(H13C), C14A(H14A), C14B(H14B), C14C(H14C), C15A(H15A), C15B(H15B),
 C15C(H15C), C16A(H16A), C16B(H16B), C16C(H16C), C1(H1), C2(H2), C3(H3), C4(H4),
  C5(H5), C6(H6), C7(H7), C8(H8), C9(H9)
2.b Idealised Me refined as rotating group:
 C8A(H8AA,H8AB,H8AC), C8B(H8BA,H8BB,H8BC), C8C(H8CA,H8CB,H8CC), C9A(H9AA,H9AB,
 H9AC), C9B(H9BA,H9BB,H9BC), C9C(H9CA,H9CB,H9CC)
;
_olex2_submission_special_instructions 'No special instructions were received'

loop_
_space_group_symop_operation_xyz
'x, y, z'
'-x, -y, -z'

loop_
_atom_site_label
_atom_site_type_symbol
_atom_site_fract_x
_atom_site_fract_y
_atom_site_fract_z
_atom_site_U_iso_or_equiv
_atom_site_adp_type
_atom_site_occupancy
_atom_site_site_symmetry_order
_atom_site_calc_flag
_atom_site_refinement_flags_posn
La1 La 0.65720(2) 0.66710(2) 0.71814(2) 0.01218(5) Uani 1 1 d .
N1A N 0.86176(13) 0.66316(12) 0.74632(12) 0.0171(3) Uani 1 1 d .
N1B N 0.63028(13) 0.86753(12) 0.63378(12) 0.0178(3) Uani 1 1 d .
N1C N 0.62006(12) 0.76990(11) 0.87805(12) 0.0163(3) Uani 1 1 d .
N2A N 0.76460(13) 0.53513(11) 0.84567(12) 0.0161(3) Uani 1 1 d .
N2B N 0.73625(12) 0.70086(11) 0.54899(12) 0.0157(3) Uani 1 1 d .
N2C N 0.46379(13) 0.76814(12) 0.76771(12) 0.0163(3) Uani 1 1 d .
N3A N 0.56943(14) 0.52096(13) 0.81507(13) 0.0222(3) Uani 1 1 d .
N3B N 0.78677(13) 0.50180(12) 0.62535(12) 0.0183(3) Uani 1 1 d .
N3C N 0.49136(13) 0.68342(12) 0.60485(12) 0.0176(3) Uani 1 1 d .
C1A C 0.90476(15) 0.73152(15) 0.69448(15) 0.0193(4) Uani 1 1 d .
H1A H 0.859763 0.783903 0.653583 0.023 Uiso 1 1 calc R
C1B C 0.57959(16) 0.94871(15) 0.68051(15) 0.0212(4) Uani 1 1 d .
H1B H 0.557923 0.936846 0.745125 0.025 Uiso 1 1 calc R
C1C C 0.69988(15) 0.76119(14) 0.93564(15) 0.0186(4) Uani 1 1 d .
H1C H 0.771574 0.724858 0.917064 0.022 Uiso 1 1 calc R
C2A C 1.01210(16) 0.72841(15) 0.69849(15) 0.0209(4) Uani 1 1 d .
H2A H 1.039154 0.776744 0.660798 0.025 Uiso 1 1 calc R
C2B C 0.55770(17) 1.04913(15) 0.63802(16) 0.0231(4) Uani 1 1 d .
H2B H 0.521924 1.103150 0.672980 0.028 Uiso 1 1 calc R
C2C C 0.68177(17) 0.80315(15) 1.02114(15) 0.0220(4) Uani 1 1 d .
H2C H 0.739524 0.795495 1.058794 0.026 Uiso 1 1 calc R
C3A C 1.07821(16) 0.65086(16) 0.76057(15) 0.0223(4) Uani 1 1 d .
H3A H 1.150794 0.646706 0.765390 0.027 Uiso 1 1 calc R
C3B C 0.59060(17) 1.06667(15) 0.54214(16) 0.0236(4) Uani 1 1 d .
H3B H 0.577505 1.133145 0.511478 0.028 Uiso 1 1 calc R
C3C C 0.57416(17) 0.85713(16) 1.04868(16) 0.0240(4) Uani 1 1 d .
H3C H 0.558850 0.886810 1.105299 0.029 Uiso 1 1 calc R
C4A C 1.03597(15) 0.57976(15) 0.81525(15) 0.0202(4) Uani 1 1 d .
H4A H 1.079630 0.528215 0.857740 0.024 Uiso 1 1 calc R
C4B C 0.64305(16) 0.98471(15) 0.49229(15) 0.0212(4) Uani 1 1 d .
H4B H 0.665950 0.995714 0.427879 0.025 Uiso 1 1 calc R
C4C C 0.49042(16) 0.86627(15) 0.99141(15) 0.0215(4) Uani 1 1 d .
H4C H 0.418244 0.901574 1.009650 0.026 Uiso 1 1 calc R
C5A C 0.92633(15) 0.58573(14) 0.80632(14) 0.0165(3) Uani 1 1 d .
C5B C 0.66174(14) 0.88450(14) 0.53920(14) 0.0166(3) Uani 1 1 d .
C5C C 0.51452(15) 0.82197(13) 0.90515(14) 0.0166(3) Uani 1 1 d .
C6A C 0.87315(15) 0.51489(14) 0.85968(14) 0.0164(3) Uani 1 1 d .
C6B C 0.71402(14) 0.79335(14) 0.49220(14) 0.0169(3) Uani 1 1 d .
C6C C 0.43181(15) 0.82640(13) 0.84145(14) 0.0166(3) Uani 1 1 d .
C7A C 0.91186(16) 0.42435(14) 0.92396(14) 0.0182(4) Uani 1 1 d .
C7B C 0.74725(16) 0.77975(15) 0.39510(15) 0.0203(4) Uani 1 1 d .
C7C C 0.31941(15) 0.88516(14) 0.83734(14) 0.0184(4) Uani 1 1 d .
C8A C 1.02798(16) 0.37046(15) 0.95274(15) 0.0231(4) Uani 1 1 d .
H8AA H 1.052157 0.414839 0.984090 0.035 Uiso 1 1 calc GR
H8AB H 1.075123 0.352719 0.896455 0.035 Uiso 1 1 calc GR
H8AC H 1.030604 0.309504 0.996012 0.035 Uiso 1 1 calc GR
C8B C 0.7417(2) 0.85870(17) 0.30871(16) 0.0295(5) Uani 1 1 d .
H8BA H 0.793262 0.893721 0.312968 0.044 Uiso 1 1 calc GR
H8BB H 0.668898 0.906935 0.306456 0.044 Uiso 1 1 calc GR
H8BC H 0.759270 0.825958 0.251434 0.044 Uiso 1 1 calc GR
C8C C 0.25260(16) 0.96167(15) 0.90234(16) 0.0227(4) Uani 1 1 d .
H8CA H 0.239022 0.926517 0.964145 0.034 Uiso 1 1 calc GR
H8CB H 0.183965 1.000258 0.874737 0.034 Uiso 1 1 calc GR
H8CC H 0.292147 1.007101 0.909653 0.034 Uiso 1 1 calc GR
C9A C 0.81972(18) 0.29764(15) 1.02329(16) 0.0260(4) Uani 1 1 d .
H9AA H 0.792147 0.253992 0.994163 0.039 Uiso 1 1 calc GR
H9AB H 0.773116 0.319682 1.078725 0.039 Uiso 1 1 calc GR
H9AC H 0.892841 0.260732 1.042463 0.039 Uiso 1 1 calc GR
C9B C 0.83106(19) 0.62079(17) 0.30572(16) 0.0284(4) Uani 1 1 d .
H9BA H 0.813222 0.558431 0.314111 0.043 Uiso 1 1 calc GR
H9BB H 0.909179 0.605568 0.296132 0.043 Uiso 1 1 calc GR
H9BC H 0.796355 0.664475 0.250655 0.043 Uiso 1 1 calc GR
C9C C 0.16765(16) 0.90456(16) 0.72381(17) 0.0236(4) Uani 1 1 d .
H9CA H 0.127676 0.857331 0.744721 0.035 Uiso 1 1 calc GR
H9CB H 0.171250 0.917528 0.654833 0.035 Uiso 1 1 calc GR
H9CC H 0.131035 0.967470 0.749837 0.035 Uiso 1 1 calc GR
C10A C 0.82139(16) 0.38936(14) 0.95197(14) 0.0195(4) Uani 1 1 d .
C10B C 0.79113(16) 0.67367(15) 0.39350(15) 0.0206(4) Uani 1 1 d .
C10C C 0.28192(15) 0.85972(14) 0.75834(14) 0.0175(4) Uani 1 1 d .
C11A C 0.73272(15) 0.45906(14) 0.90089(14) 0.0174(4) Uani 1 1 d .
C11B C 0.78452(15) 0.62826(14) 0.48947(14) 0.0171(3) Uani 1 1 d .
C11C C 0.37322(14) 0.78744(14) 0.71700(14) 0.0167(3) Uani 1 1 d .
C12A C 0.62288(16) 0.45637(14) 0.89000(15) 0.0188(4) Uani 1 1 d .
C12B C 0.82625(15) 0.52243(14) 0.53363(14) 0.0181(4) Uani 1 1 d .
C12C C 0.38615(15) 0.73546(14) 0.63282(14) 0.0172(4) Uani 1 1 d .
C13A C 0.57265(17) 0.39262(15) 0.95052(16) 0.0239(4) Uani 1 1 d .
H13A H 0.609589 0.348623 1.001570 0.029 Uiso 1 1 calc R
C13B C 0.90861(16) 0.44701(15) 0.48872(15) 0.0216(4) Uani 1 1 d .
H13B H 0.932457 0.461096 0.425064 0.026 Uiso 1 1 calc R
C13C C 0.29864(16) 0.73660(16) 0.58074(16) 0.0228(4) Uani 1 1 d .
H13C H 0.226705 0.770063 0.601221 0.027 Uiso 1 1 calc R
C14A C 0.46822(18) 0.39539(16) 0.93408(17) 0.0282(5) Uani 1 1 d .
H14A H 0.434336 0.353666 0.974248 0.034 Uiso 1 1 calc R
C14B C 0.95416(17) 0.35136(15) 0.53992(16) 0.0238(4) Uani 1 1 d .
H14B H 1.010427 0.301416 0.511720 0.029 Uiso 1 1 calc R
C14C C 0.31927(17) 0.68823(18) 0.49941(17) 0.0276(4) Uani 1 1 d .
H14C H 0.261490 0.688941 0.464960 0.033 Uiso 1 1 calc R
C15A C 0.41456(18) 0.46024(17) 0.85790(19) 0.0313(5) Uani 1 1 d .
H15A H 0.344358 0.463048 0.845393 0.038 Uiso 1 1 calc R
C15B C 0.91477(17) 0.33122(15) 0.63354(16) 0.0240(4) Uani 1 1 d .
H15B H 0.943881 0.267702 0.669404 0.029 Uiso 1 1 calc R
C15C C 0.42698(18) 0.63842(17) 0.46932(17) 0.0268(4) Uani 1 1 d .
H15C H 0.443127 0.606815 0.413783 0.032 Uiso 1 1 calc R
C16A C 0.46819(18) 0.52111(17) 0.80054(18) 0.0292(5) Uani 1 1 d .
H16A H 0.432147 0.564710 0.748871 0.035 Uiso 1 1 calc R
C16B C 0.83105(17) 0.40789(14) 0.67245(15) 0.0214(4) Uani 1 1 d .
H16B H 0.803821 0.393552 0.734921 0.026 Uiso 1 1 calc R
C16C C 0.50952(16) 0.63750(15) 0.52497(15) 0.0218(4) Uani 1 1 d .
H16C H 0.581694 0.603088 0.505928 0.026 Uiso 1 1 calc R
C1 C 0.0596(2) 1.0078(2) 0.1152(2) 0.0454(7) Uani 1 1 d .
H1 H -0.006396 1.044107 0.087187 0.054 Uiso 1 1 calc R
C2 C 0.0894(3) 0.9038(3) 0.1345(2) 0.0505(8) Uani 1 1 d .
H2 H 0.043392 0.869783 0.120034 0.061 Uiso 1 1 calc R
C3 C 0.1895(3) 0.8480(2) 0.1764(2) 0.0562(9) Uani 1 1 d .
H3 H 0.210551 0.777131 0.189527 0.067 Uiso 1 1 calc R
C4 C 0.2563(3) 0.9011(3) 0.1977(2) 0.0507(7) Uani 1 1 d .
H4 H 0.322816 0.865680 0.225167 0.061 Uiso 1 1 calc R
C5 C 0.2243(3) 1.0055(3) 0.1782(2) 0.0492(7) Uani 1 1 d .
H5 H 0.268947 1.040580 0.193177 0.059 Uiso 1 1 calc R
C6 C 0.1261(2) 1.0590(2) 0.1366(2) 0.0438(6) Uani 1 1 d .
H6 H 0.105180 1.129874 0.123178 0.053 Uiso 1 1 calc R
C7 C 0.9486(2) 0.93101(17) 0.48586(19) 0.0318(5) Uani 1 1 d .
H7 H 0.914346 0.884650 0.476253 0.038 Uiso 1 1 calc R
C8 C 0.90468(19) 0.99687(18) 0.55412(19) 0.0319(5) Uani 1 1 d .
H8 H 0.840825 0.994910 0.590444 0.038 Uiso 1 1 calc R
C9 C 0.9562(2) 1.06588(18) 0.56823(19) 0.0331(5) Uani 1 1 d .
H9 H 0.926732 1.110192 0.614125 0.040 Uiso 1 1 calc R

loop_
_atom_site_aniso_label
_atom_site_aniso_U_11
_atom_site_aniso_U_22
_atom_site_aniso_U_33
_atom_site_aniso_U_23
_atom_site_aniso_U_13
_atom_site_aniso_U_12
La1 0.01217(6) 0.01171(6) 0.01189(7) 0.00057(3) -0.00052(3) -0.00381(3)
N1A 0.0171(7) 0.0186(7) 0.0156(9) -0.0007(6) -0.0015(6) -0.0064(6)
N1B 0.0194(7) 0.0166(7) 0.0164(9) 0.0008(6) 0.0000(6) -0.0059(6)
N1C 0.0169(7) 0.0155(7) 0.0159(9) 0.0001(6) -0.0009(6) -0.0052(6)
N2A 0.0176(7) 0.0155(7) 0.0143(8) -0.0001(6) -0.0009(6) -0.0049(6)
N2B 0.0162(7) 0.0158(7) 0.0146(8) 0.0004(6) -0.0009(6) -0.0056(5)
N2C 0.0171(7) 0.0177(7) 0.0136(8) 0.0010(6) -0.0018(6) -0.0061(6)
N3A 0.0211(8) 0.0205(8) 0.0239(10) 0.0060(7) -0.0030(7) -0.0087(6)
N3B 0.0213(7) 0.0166(7) 0.0168(9) -0.0024(6) -0.0003(6) -0.0058(6)
N3C 0.0173(7) 0.0167(7) 0.0184(9) -0.0006(6) -0.0021(6) -0.0052(6)
C1A 0.0192(9) 0.0204(8) 0.0185(10) 0.0004(7) -0.0027(7) -0.0075(7)
C1B 0.0262(9) 0.0184(9) 0.0178(11) -0.0003(7) -0.0001(7) -0.0070(7)
C1C 0.0188(8) 0.0191(8) 0.0179(10) -0.0010(7) -0.0026(7) -0.0061(7)
C2A 0.0211(9) 0.0246(9) 0.0194(11) -0.0020(7) 0.0002(7) -0.0115(7)
C2B 0.0262(9) 0.0157(8) 0.0257(12) -0.0017(8) 0.0003(8) -0.0056(7)
C2C 0.0242(9) 0.0226(9) 0.0200(11) -0.0024(8) -0.0063(7) -0.0071(7)
C3A 0.0163(8) 0.0312(10) 0.0213(11) -0.0061(8) -0.0004(7) -0.0092(7)
C3B 0.0258(9) 0.0156(8) 0.0273(12) 0.0053(7) -0.0019(8) -0.0072(7)
C3C 0.0280(10) 0.0239(9) 0.0201(11) -0.0070(8) -0.0016(8) -0.0063(8)
C4A 0.0166(8) 0.0244(9) 0.0177(11) -0.0026(7) -0.0023(7) -0.0035(7)
C4B 0.0241(9) 0.0206(9) 0.0178(11) 0.0044(7) -0.0008(7) -0.0087(7)
C4C 0.0210(9) 0.0220(9) 0.0191(11) -0.0041(7) 0.0001(7) -0.0036(7)
C5A 0.0169(8) 0.0191(8) 0.0132(10) -0.0042(7) -0.0002(6) -0.0042(6)
C5B 0.0157(8) 0.0183(8) 0.0152(10) 0.0025(7) -0.0028(6) -0.0063(6)
C5C 0.0177(8) 0.0147(8) 0.0160(10) 0.0013(7) -0.0004(7) -0.0051(6)
C6A 0.0171(8) 0.0165(8) 0.0141(10) -0.0022(7) -0.0015(7) -0.0029(6)
C6B 0.0162(8) 0.0187(8) 0.0150(10) 0.0017(7) -0.0013(7) -0.0063(6)
C6C 0.0179(8) 0.0164(8) 0.0147(10) -0.0004(7) 0.0008(7) -0.0059(7)
C7A 0.0221(9) 0.0163(8) 0.0132(10) -0.0015(7) -0.0025(7) -0.0020(7)
C7B 0.0197(8) 0.0233(9) 0.0161(10) 0.0011(7) 0.0000(7) -0.0065(7)
C7C 0.0178(8) 0.0169(8) 0.0190(10) 0.0004(7) 0.0020(7) -0.0058(7)
C8A 0.0223(9) 0.0236(9) 0.0176(11) 0.0009(8) -0.0044(7) -0.0001(7)
C8B 0.0359(11) 0.0292(11) 0.0181(12) 0.0039(8) 0.0028(9) -0.0079(9)
C8C 0.0173(8) 0.0220(9) 0.0267(12) -0.0064(8) 0.0016(7) -0.0030(7)
C9A 0.0326(11) 0.0202(9) 0.0224(12) 0.0058(8) -0.0063(8) -0.0073(8)
C9B 0.0336(11) 0.0309(11) 0.0166(11) -0.0043(8) 0.0017(8) -0.0054(9)
C9C 0.0166(8) 0.0247(9) 0.0284(12) -0.0048(8) -0.0033(7) -0.0038(7)
C10A 0.0252(9) 0.0168(8) 0.0148(10) -0.0005(7) -0.0023(7) -0.0047(7)
C10B 0.0202(9) 0.0241(9) 0.0167(11) -0.0021(7) 0.0011(7) -0.0068(7)
C10C 0.0155(8) 0.0178(8) 0.0188(10) 0.0008(7) 0.0000(7) -0.0063(6)
C11A 0.0219(9) 0.0149(8) 0.0143(10) 0.0004(7) 0.0002(7) -0.0057(7)
C11B 0.0155(8) 0.0203(8) 0.0146(10) -0.0019(7) 0.0009(6) -0.0053(6)
C11C 0.0150(8) 0.0175(8) 0.0171(10) 0.0020(7) -0.0015(7) -0.0062(6)
C12A 0.0219(9) 0.0158(8) 0.0173(10) 0.0013(7) -0.0009(7) -0.0058(7)
C12B 0.0174(8) 0.0203(8) 0.0182(10) -0.0035(7) -0.0014(7) -0.0075(7)
C12C 0.0167(8) 0.0179(8) 0.0166(10) 0.0031(7) -0.0018(7) -0.0072(7)
C13A 0.0295(10) 0.0207(9) 0.0210(11) 0.0055(8) -0.0020(8) -0.0106(8)
C13B 0.0222(9) 0.0220(9) 0.0198(11) -0.0051(8) 0.0024(7) -0.0062(7)
C13C 0.0174(8) 0.0293(10) 0.0225(11) -0.0030(8) -0.0021(7) -0.0085(7)
C14A 0.0299(10) 0.0231(10) 0.0316(13) 0.0076(8) 0.0003(9) -0.0141(8)
C14B 0.0229(9) 0.0202(9) 0.0269(12) -0.0082(8) -0.0003(8) -0.0031(7)
C14C 0.0236(10) 0.0361(11) 0.0265(13) -0.0056(9) -0.0078(8) -0.0116(8)
C15A 0.0261(10) 0.0294(11) 0.0398(15) 0.0095(9) -0.0055(9) -0.0157(9)
C15B 0.0275(10) 0.0162(8) 0.0270(12) -0.0035(8) -0.0048(8) -0.0038(7)
C15C 0.0273(10) 0.0302(10) 0.0254(12) -0.0102(9) -0.0039(8) -0.0088(8)
C16A 0.0249(10) 0.0277(10) 0.0350(14) 0.0129(9) -0.0094(9) -0.0139(8)
C16B 0.0279(10) 0.0175(8) 0.0177(11) -0.0011(7) -0.0017(8) -0.0062(7)
C16C 0.0208(9) 0.0226(9) 0.0219(11) -0.0059(8) -0.0031(7) -0.0050(7)
C1 0.0381(13) 0.0632(18) 0.0374(16) -0.0190(14) 0.0077(11) -0.0167(13)
C2 0.0501(16) 0.072(2) 0.0439(18) -0.0221(15) 0.0164(13) -0.0373(16)
C3 0.082(2) 0.0463(16) 0.0385(18) -0.0034(13) 0.0205(16) -0.0272(16)
C4 0.0557(18) 0.0588(18) 0.0353(18) 0.0029(13) -0.0029(13) -0.0191(14)
C5 0.0534(17) 0.0588(18) 0.0449(19) -0.0052(14) -0.0081(13) -0.0294(14)
C6 0.0478(15) 0.0490(15) 0.0377(16) -0.0141(12) 0.0052(12) -0.0183(12)
C7 0.0356(12) 0.0228(10) 0.0380(15) -0.0003(9) -0.0125(10) -0.0092(9)
C8 0.0304(11) 0.0316(11) 0.0311(14) 0.0015(9) -0.0056(9) -0.0077(9)
C9 0.0359(12) 0.0279(11) 0.0328(14) -0.0075(9) -0.0078(10) -0.0033(9)

loop_
_atom_type_symbol
_atom_type_description
_atom_type_scat_dispersion_real
_atom_type_scat_dispersion_imag
_atom_type_scat_source
C C 0.0033 0.0016 'International Tables Vol C Tables 4.2.6.8 and 6.1.1.4'
H H 0.0000 0.0000 'International Tables Vol C Tables 4.2.6.8 and 6.1.1.4'
La La -0.2871 2.4523 'International Tables Vol C Tables 4.2.6.8 and 6.1.1.4'
N N 0.0061 0.0033 'International Tables Vol C Tables 4.2.6.8 and 6.1.1.4'

loop_
_geom_angle_atom_site_label_1
_geom_angle_atom_site_label_2
_geom_angle_atom_site_label_3
_geom_angle
_geom_angle_site_symmetry_1
_geom_angle_site_symmetry_3
N1A La1 N1B 84.36(6) . .
N1A La1 N1C 78.47(5) . .
N1A La1 N3A 121.60(6) . .
N1A La1 N3B 78.05(5) . .
N1A La1 N3C 153.23(5) . .
N1B La1 N3B 120.88(5) . .
N1C La1 N1B 78.05(5) . .
N1C La1 N3B 147.82(5) . .
N2A La1 N1A 61.11(6) . .
N2A La1 N1B 140.12(5) . .
N2A La1 N1C 76.10(5) . .
N2A La1 N2B 123.04(6) . .
N2A La1 N3A 60.67(5) . .
N2A La1 N3B 73.40(6) . .
N2A La1 N3C 136.16(5) . .
N2B La1 N1A 76.93(6) . .
N2B La1 N1B 60.12(6) . .
N2B La1 N1C 132.91(5) . .
N2B La1 N3A 134.97(6) . .
N2B La1 N3B 61.00(5) . .
N2B La1 N3C 76.33(5) . .
N2C La1 N1A 136.91(5) . .
N2C La1 N1B 74.68(6) . .
N2C La1 N1C 60.75(6) . .
N2C La1 N2A 116.46(6) . .
N2C La1 N2B 120.50(6) . .
N2C La1 N3A 75.93(6) . .
N2C La1 N3B 144.91(5) . .
N2C La1 N3C 61.25(5) . .
N3A La1 N1B 150.15(5) . .
N3A La1 N1C 92.10(5) . .
N3A La1 N3B 81.85(5) . .
N3C La1 N1B 83.52(6) . .
N3C La1 N1C 121.85(5) . .
N3C La1 N3A 77.91(6) . .
N3C La1 N3B 87.91(5) . .
C1A N1A La1 120.44(13) . .
C1A N1A C5A 119.10(16) . .
C5A N1A La1 120.13(12) . .
C1B N1B La1 122.71(13) . .
C1B N1B C5B 118.31(16) . .
C5B N1B La1 118.76(12) . .
C1C N1C La1 122.72(12) . .
C1C N1C C5C 118.53(16) . .
C5C N1C La1 118.33(12) . .
C6A N2A La1 125.51(12) . .
C11A N2A La1 126.77(13) . .
C11A N2A C6A 106.72(16) . .
C6B N2B La1 126.50(12) . .
C11B N2B La1 125.06(12) . .
C11B N2B C6B 106.40(16) . .
C6C N2C La1 126.73(12) . .
C11C N2C La1 125.87(12) . .
C11C N2C C6C 106.73(16) . .
C12A N3A La1 118.85(12) . .
C16A N3A La1 122.19(14) . .
C16A N3A C12A 118.19(17) . .
C12B N3B La1 117.56(12) . .
C16B N3B La1 122.78(13) . .
C16B N3B C12B 117.98(17) . .
C12C N3C La1 118.99(13) . .
C16C N3C La1 122.18(12) . .
C16C N3C C12C 118.75(17) . .
N1A C1A H1A 118.2 . .
N1A C1A C2A 123.64(19) . .
C2A C1A H1A 118.2 . .
N1B C1B H1B 118.1 . .
N1B C1B C2B 123.79(19) . .
C2B C1B H1B 118.1 . .
N1C C1C H1C 118.0 . .
N1C C1C C2C 123.92(18) . .
C2C C1C H1C 118.0 . .
C1A C2A H2A 121.1 . .
C1A C2A C3A 117.80(18) . .
C3A C2A H2A 121.1 . .
C1B C2B H2B 121.0 . .
C3B C2B C1B 118.05(19) . .
C3B C2B H2B 121.0 . .
C1C C2C H2C 121.1 . .
C1C C2C C3C 117.73(19) . .
C3C C2C H2C 121.1 . .
C2A C3A H3A 120.1 . .
C4A C3A C2A 119.82(18) . .
C4A C3A H3A 120.1 . .
C2B C3B H3B 120.3 . .
C4B C3B C2B 119.46(18) . .
C4B C3B H3B 120.3 . .
C2C C3C H3C 120.2 . .
C4C C3C C2C 119.56(19) . .
C4C C3C H3C 120.2 . .
C3A C4A H4A 120.2 . .
C3A C4A C5A 119.68(19) . .
C5A C4A H4A 120.2 . .
C3B C4B H4B 120.1 . .
C3B C4B C5B 119.79(19) . .
C5B C4B H4B 120.1 . .
C3C C4C H4C 120.1 . .
C3C C4C C5C 119.84(18) . .
C5C C4C H4C 120.1 . .
N1A C5A C4A 119.92(17) . .
N1A C5A C6A 115.48(16) . .
C4A C5A C6A 124.58(18) . .
N1B C5B C4B 120.59(18) . .
N1B C5B C6B 115.59(16) . .
C4B C5B C6B 123.83(18) . .
N1C C5C C4C 120.42(18) . .
N1C C5C C6C 115.97(16) . .
C4C C5C C6C 123.60(17) . .
N2A C6A C5A 116.75(17) . .
N2A C6A C7A 110.42(16) . .
C7A C6A C5A 132.82(17) . .
N2B C6B C5B 117.28(17) . .
N2B C6B C7B 110.56(16) . .
C7B C6B C5B 132.15(17) . .
N2C C6C C5C 117.74(16) . .
N2C C6C C7C 110.41(17) . .
C7C C6C C5C 131.79(17) . .
C6A C7A C8A 127.65(18) . .
C10A C7A C6A 106.36(17) . .
C10A C7A C8A 125.88(18) . .
C6B C7B C8B 129.25(18) . .
C10B C7B C6B 105.96(17) . .
C10B C7B C8B 124.77(19) . .
C6C C7C C8C 127.82(19) . .
C10C C7C C6C 106.16(17) . .
C10C C7C C8C 126.00(17) . .
C7A C8A H8AA 109.5 . .
C7A C8A H8AB 109.5 . .
C7A C8A H8AC 109.5 . .
H8AA C8A H8AB 109.5 . .
H8AA C8A H8AC 109.5 . .
H8AB C8A H8AC 109.5 . .
C7B C8B H8BA 109.5 . .
C7B C8B H8BB 109.5 . .
C7B C8B H8BC 109.5 . .
H8BA C8B H8BB 109.5 . .
H8BA C8B H8BC 109.5 . .
H8BB C8B H8BC 109.5 . .
C7C C8C H8CA 109.5 . .
C7C C8C H8CB 109.5 . .
C7C C8C H8CC 109.5 . .
H8CA C8C H8CB 109.5 . .
H8CA C8C H8CC 109.5 . .
H8CB C8C H8CC 109.5 . .
H9AA C9A H9AB 109.5 . .
H9AA C9A H9AC 109.5 . .
H9AB C9A H9AC 109.5 . .
C10A C9A H9AA 109.5 . .
C10A C9A H9AB 109.5 . .
C10A C9A H9AC 109.5 . .
H9BA C9B H9BB 109.5 . .
H9BA C9B H9BC 109.5 . .
H9BB C9B H9BC 109.5 . .
C10B C9B H9BA 109.5 . .
C10B C9B H9BB 109.5 . .
C10B C9B H9BC 109.5 . .
H9CA C9C H9CB 109.5 . .
H9CA C9C H9CC 109.5 . .
H9CB C9C H9CC 109.5 . .
C10C C9C H9CA 109.5 . .
C10C C9C H9CB 109.5 . .
C10C C9C H9CC 109.5 . .
C7A C10A C9A 126.67(18) . .
C7A C10A C11A 105.91(17) . .
C11A C10A C9A 127.41(18) . .
C7B C10B C9B 126.12(19) . .
C7B C10B C11B 106.28(17) . .
C11B C10B C9B 127.53(19) . .
C7C C10C C9C 125.71(17) . .
C7C C10C C11C 106.39(16) . .
C11C C10C C9C 127.86(18) . .
N2A C11A C10A 110.56(17) . .
N2A C11A C12A 117.48(17) . .
C10A C11A C12A 131.56(17) . .
N2B C11B C10B 110.76(17) . .
N2B C11B C12B 117.54(17) . .
C10B C11B C12B 131.52(18) . .
N2C C11C C10C 110.30(17) . .
N2C C11C C12C 117.59(16) . .
C10C C11C C12C 132.09(17) . .
N3A C12A C11A 115.38(17) . .
N3A C12A C13A 120.47(18) . .
C13A C12A C11A 124.15(19) . .
N3B C12B C11B 115.88(17) . .
N3B C12B C13B 121.04(18) . .
C13B C12B C11B 122.88(18) . .
N3C C12C C11C 115.70(17) . .
N3C C12C C13C 119.96(18) . .
C13C C12C C11C 124.33(17) . .
C12A C13A H13A 120.1 . .
C14A C13A C12A 119.8(2) . .
C14A C13A H13A 120.1 . .
C12B C13B H13B 120.2 . .
C14B C13B C12B 119.55(19) . .
C14B C13B H13B 120.2 . .
C12C C13C H13C 119.9 . .
C14C C13C C12C 120.18(19) . .
C14C C13C H13C 119.9 . .
C13A C14A H14A 120.2 . .
C15A C14A C13A 119.63(19) . .
C15A C14A H14A 120.2 . .
C13B C14B H14B 120.4 . .
C15B C14B C13B 119.12(18) . .
C15B C14B H14B 120.4 . .
C13C C14C H14C 120.2 . .
C13C C14C C15C 119.53(19) . .
C15C C14C H14C 120.2 . .
C14A C15A H15A 121.0 . .
C14A C15A C16A 118.0(2) . .
C16A C15A H15A 121.0 . .
C14B C15B H15B 120.8 . .
C16B C15B C14B 118.37(19) . .
C16B C15B H15B 120.8 . .
C14C C15C H15C 121.2 . .
C16C C15C C14C 117.67(19) . .
C16C C15C H15C 121.2 . .
N3A C16A C15A 123.9(2) . .
N3A C16A H16A 118.1 . .
C15A C16A H16A 118.1 . .
N3B C16B C15B 123.87(19) . .
N3B C16B H16B 118.1 . .
C15B C16B H16B 118.1 . .
N3C C16C C15C 123.84(19) . .
N3C C16C H16C 118.1 . .
C15C C16C H16C 118.1 . .
C2 C1 H1 119.7 . .
C2 C1 C6 120.6(3) . .
C6 C1 H1 119.7 . .
C1 C2 H2 119.9 . .
C1 C2 C3 120.2(3) . .
C3 C2 H2 119.9 . .
C2 C3 H3 120.7 . .
C4 C3 C2 118.6(3) . .
C4 C3 H3 120.7 . .
C3 C4 H4 119.9 . .
C5 C4 C3 120.1(3) . .
C5 C4 H4 119.9 . .
C4 C5 H5 119.7 . .
C4 C5 C6 120.6(3) . .
C6 C5 H5 119.7 . .
C1 C6 C5 120.0(3) . .
C1 C6 H6 120.0 . .
C5 C6 H6 120.0 . .
C8 C7 H7 120.0 . .
C8 C7 C9 120.0(2) . 2_776
C9 C7 H7 120.0 2_776 .
C7 C8 H8 120.1 . .
C7 C8 C9 119.8(2) . .
C9 C8 H8 120.1 . .
C7 C9 C8 120.2(2) 2_776 .
C7 C9 H9 119.9 2_776 .
C8 C9 H9 119.9 . .

loop_
_geom_bond_atom_site_label_1
_geom_bond_atom_site_label_2
_geom_bond_distance
_geom_bond_site_symmetry_2
La1 N1A 2.6975(16) .
La1 N1B 2.7902(18) .
La1 N1C 2.7769(18) .
La1 N2A 2.5229(19) .
La1 N2B 2.5298(17) .
La1 N2C 2.5182(18) .
La1 N3A 2.7663(18) .
La1 N3B 2.7899(19) .
La1 N3C 2.7374(18) .
N1A C1A 1.342(2) .
N1A C5A 1.360(3) .
N1B C1B 1.343(2) .
N1B C5B 1.360(3) .
N1C C1C 1.343(2) .
N1C C5C 1.363(2) .
N2A C6A 1.367(2) .
N2A C11A 1.367(2) .
N2B C6B 1.369(2) .
N2B C11B 1.364(2) .
N2C C6C 1.366(2) .
N2C C11C 1.365(2) .
N3A C12A 1.361(3) .
N3A C16A 1.345(3) .
N3B C12B 1.362(3) .
N3B C16B 1.343(3) .
N3C C12C 1.363(2) .
N3C C16C 1.344(3) .
C1A H1A 0.9300 .
C1A C2A 1.381(3) .
C1B H1B 0.9300 .
C1B C2B 1.385(3) .
C1C H1C 0.9300 .
C1C C2C 1.387(3) .
C2A H2A 0.9300 .
C2A C3A 1.386(3) .
C2B H2B 0.9300 .
C2B C3B 1.382(3) .
C2C H2C 0.9300 .
C2C C3C 1.393(3) .
C3A H3A 0.9300 .
C3A C4A 1.381(3) .
C3B H3B 0.9300 .
C3B C4B 1.380(3) .
C3C H3C 0.9300 .
C3C C4C 1.380(3) .
C4A H4A 0.9300 .
C4A C5A 1.410(3) .
C4B H4B 0.9300 .
C4B C5B 1.406(3) .
C4C H4C 0.9300 .
C4C C5C 1.410(3) .
C5A C6A 1.457(3) .
C5B C6B 1.456(3) .
C5C C6C 1.448(3) .
C6A C7A 1.412(3) .
C6B C7B 1.413(3) .
C6C C7C 1.416(3) .
C7A C8A 1.508(3) .
C7A C10A 1.408(3) .
C7B C8B 1.500(3) .
C7B C10B 1.405(3) .
C7C C8C 1.503(3) .
C7C C10C 1.398(3) .
C8A H8AA 0.9600 .
C8A H8AB 0.9600 .
C8A H8AC 0.9600 .
C8B H8BA 0.9600 .
C8B H8BB 0.9600 .
C8B H8BC 0.9600 .
C8C H8CA 0.9600 .
C8C H8CB 0.9600 .
C8C H8CC 0.9600 .
C9A H9AA 0.9600 .
C9A H9AB 0.9600 .
C9A H9AC 0.9600 .
C9A C10A 1.505(3) .
C9B H9BA 0.9600 .
C9B H9BB 0.9600 .
C9B H9BC 0.9600 .
C9B C10B 1.498(3) .
C9C H9CA 0.9600 .
C9C H9CB 0.9600 .
C9C H9CC 0.9600 .
C9C C10C 1.503(3) .
C10A C11A 1.414(3) .
C10B C11B 1.408(3) .
C10C C11C 1.416(3) .
C11A C12A 1.458(3) .
C11B C12B 1.457(3) .
C11C C12C 1.454(3) .
C12A C13A 1.403(3) .
C12B C13B 1.404(3) .
C12C C13C 1.408(3) .
C13A H13A 0.9300 .
C13A C14A 1.381(3) .
C13B H13B 0.9300 .
C13B C14B 1.387(3) .
C13C H13C 0.9300 .
C13C C14C 1.379(3) .
C14A H14A 0.9300 .
C14A C15A 1.377(3) .
C14B H14B 0.9300 .
C14B C15B 1.384(3) .
C14C H14C 0.9300 .
C14C C15C 1.389(3) .
C15A H15A 0.9300 .
C15A C16A 1.383(3) .
C15B H15B 0.9300 .
C15B C16B 1.383(3) .
C15C H15C 0.9300 .
C15C C16C 1.386(3) .
C16A H16A 0.9300 .
C16B H16B 0.9300 .
C16C H16C 0.9300 .
C1 H1 0.9300 .
C1 C2 1.365(5) .
C1 C6 1.368(4) .
C2 H2 0.9300 .
C2 C3 1.409(5) .
C3 H3 0.9300 .
C3 C4 1.391(5) .
C4 H4 0.9300 .
C4 C5 1.369(5) .
C5 H5 0.9300 .
C5 C6 1.382(4) .
C6 H6 0.9300 .
C7 H7 0.9300 .
C7 C8 1.383(4) .
C7 C9 1.387(4) 2_776
C8 H8 0.9300 .
C8 C9 1.388(3) .
C9 H9 0.9300 .

loop_
_geom_torsion_atom_site_label_1
_geom_torsion_atom_site_label_2
_geom_torsion_atom_site_label_3
_geom_torsion_atom_site_label_4
_geom_torsion
_geom_torsion_site_symmetry_1
_geom_torsion_site_symmetry_4
La1 N1A C1A C2A -173.74(15) . .
La1 N1A C5A C4A 175.21(13) . .
La1 N1A C5A C6A -6.3(2) . .
La1 N1B C1B C2B -174.82(15) . .
La1 N1B C5B C4B 175.82(14) . .
La1 N1B C5B C6B -3.9(2) . .
La1 N1C C1C C2C -173.17(14) . .
La1 N1C C5C C4C 173.30(13) . .
La1 N1C C5C C6C -5.6(2) . .
La1 N2A C6A C5A 9.9(2) . .
La1 N2A C6A C7A -168.66(11) . .
La1 N2A C11A C10A 169.60(12) . .
La1 N2A C11A C12A -4.0(2) . .
La1 N2B C6B C5B 15.8(2) . .
La1 N2B C6B C7B -163.59(12) . .
La1 N2B C11B C10B 163.12(12) . .
La1 N2B C11B C12B -21.1(2) . .
La1 N2C C6C C5C -7.3(2) . .
La1 N2C C6C C7C 170.11(12) . .
La1 N2C C11C C10C -170.62(12) . .
La1 N2C C11C C12C 7.9(2) . .
La1 N3A C12A C11A -10.6(2) . .
La1 N3A C12A C13A 169.66(15) . .
La1 N3A C16A C15A -169.13(19) . .
La1 N3B C12B C11B -7.7(2) . .
La1 N3B C12B C13B 167.39(14) . .
La1 N3B C16B C15B -164.42(15) . .
La1 N3C C12C C11C 6.3(2) . .
La1 N3C C12C C13C -173.94(14) . .
La1 N3C C16C C15C 175.62(16) . .
N1A C1A C2A C3A -0.8(3) . .
N1A C5A C6A N2A -1.6(2) . .
N1A C5A C6A C7A 176.57(19) . .
N1B C1B C2B C3B -0.4(3) . .
N1B C5B C6B N2B -6.4(2) . .
N1B C5B C6B C7B 172.81(19) . .
N1C C1C C2C C3C 0.2(3) . .
N1C C5C C6C N2C 8.2(2) . .
N1C C5C C6C C7C -168.59(19) . .
N2A C6A C7A C8A 174.79(18) . .
N2A C6A C7A C10A -1.4(2) . .
N2A C11A C12A N3A 9.6(3) . .
N2A C11A C12A C13A -170.63(19) . .
N2B C6B C7B C8B -178.4(2) . .
N2B C6B C7B C10B 0.3(2) . .
N2B C11B C12B N3B 17.9(2) . .
N2B C11B C12B C13B -157.08(18) . .
N2C C6C C7C C8C -177.77(18) . .
N2C C6C C7C C10C 0.9(2) . .
N2C C11C C12C N3C -9.0(2) . .
N2C C11C C12C C13C 171.24(18) . .
N3A C12A C13A C14A 0.0(3) . .
N3B C12B C13B C14B -3.0(3) . .
N3C C12C C13C C14C -2.3(3) . .
C1A N1A C5A C4A 1.7(3) . .
C1A N1A C5A C6A -179.87(17) . .
C1A C2A C3A C4A 0.4(3) . .
C1B N1B C5B C4B 1.0(3) . .
C1B N1B C5B C6B -178.67(17) . .
C1B C2B C3B C4B 0.3(3) . .
C1C N1C C5C C4C 0.5(3) . .
C1C N1C C5C C6C -178.39(16) . .
C1C C2C C3C C4C 0.5(3) . .
C2A C3A C4A C5A 1.0(3) . .
C2B C3B C4B C5B 0.4(3) . .
C2C C3C C4C C5C -0.7(3) . .
C3A C4A C5A N1A -2.1(3) . .
C3A C4A C5A C6A 179.63(18) . .
C3B C4B C5B N1B -1.1(3) . .
C3B C4B C5B C6B 178.53(18) . .
C3C C4C C5C N1C 0.2(3) . .
C3C C4C C5C C6C 179.02(18) . .
C4A C5A C6A N2A 176.78(17) . .
C4A C5A C6A C7A -5.1(3) . .
C4B C5B C6B N2B 173.93(17) . .
C4B C5B C6B C7B -6.9(3) . .
C4C C5C C6C N2C -170.70(18) . .
C4C C5C C6C C7C 12.5(3) . .
C5A N1A C1A C2A -0.2(3) . .
C5A C6A C7A C8A -3.4(3) . .
C5A C6A C7A C10A -179.6(2) . .
C5B N1B C1B C2B -0.2(3) . .
C5B C6B C7B C8B 2.4(4) . .
C5B C6B C7B C10B -178.93(19) . .
C5C N1C C1C C2C -0.8(3) . .
C5C C6C C7C C8C -0.8(3) . .
C5C C6C C7C C10C 177.91(19) . .
C6A N2A C11A C10A 0.6(2) . .
C6A N2A C11A C12A -172.94(16) . .
C6A C7A C10A C9A -177.20(18) . .
C6A C7A C10A C11A 1.7(2) . .
C6B N2B C11B C10B -1.5(2) . .
C6B N2B C11B C12B 174.27(16) . .
C6B C7B C10B C9B 175.93(19) . .
C6B C7B C10B C11B -1.2(2) . .
C6C N2C C11C C10C 0.4(2) . .
C6C N2C C11C C12C 178.98(16) . .
C6C C7C C10C C9C -178.62(18) . .
C6C C7C C10C C11C -0.6(2) . .
C7A C10A C11A N2A -1.5(2) . .
C7A C10A C11A C12A 170.9(2) . .
C7B C10B C11B N2B 1.7(2) . .
C7B C10B C11B C12B -173.29(19) . .
C7C C10C C11C N2C 0.1(2) . .
C7C C10C C11C C12C -178.12(19) . .
C8A C7A C10A C9A 6.5(3) . .
C8A C7A C10A C11A -174.60(18) . .
C8B C7B C10B C9B -5.3(3) . .
C8B C7B C10B C11B 177.58(19) . .
C8C C7C C10C C9C 0.1(3) . .
C8C C7C C10C C11C 178.11(18) . .
C9A C10A C11A N2A 177.42(19) . .
C9A C10A C11A C12A -10.2(3) . .
C9B C10B C11B N2B -175.36(19) . .
C9B C10B C11B C12B 9.7(4) . .
C9C C10C C11C N2C 178.06(18) . .
C9C C10C C11C C12C -0.2(3) . .
C10A C11A C12A N3A -162.3(2) . .
C10A C11A C12A C13A 17.5(3) . .
C10B C11B C12B N3B -167.45(19) . .
C10B C11B C12B C13B 17.6(3) . .
C10C C11C C12C N3C 169.18(19) . .
C10C C11C C12C C13C -10.6(3) . .
C11A N2A C6A C5A 179.06(16) . .
C11A N2A C6A C7A 0.5(2) . .
C11A C12A C13A C14A -179.8(2) . .
C11B N2B C6B C5B -179.93(16) . .
C11B N2B C6B C7B 0.7(2) . .
C11B C12B C13B C14B 171.69(19) . .
C11C N2C C6C C5C -178.31(16) . .
C11C N2C C6C C7C -0.9(2) . .
C11C C12C C13C C14C 177.5(2) . .
C12A N3A C16A C15A 0.7(4) . .
C12A C13A C14A C15A 0.5(3) . .
C12B N3B C16B C15B 0.4(3) . .
C12B C13B C14B C15B 2.1(3) . .
C12C N3C C16C C15C -1.0(3) . .
C12C C13C C14C C15C 0.0(3) . .
C13A C14A C15A C16A -0.3(4) . .
C13B C14B C15B C16B 0.0(3) . .
C13C C14C C15C C16C 1.7(3) . .
C14A C15A C16A N3A -0.3(4) . .
C14B C15B C16B N3B -1.3(3) . .
C14C C15C C16C N3C -1.3(3) . .
C16A N3A C12A C11A 179.20(19) . .
C16A N3A C12A C13A -0.5(3) . .
C16B N3B C12B C11B -173.33(17) . .
C16B N3B C12B C13B 1.7(3) . .
C16C N3C C12C C11C -177.02(17) . .
C16C N3C C12C C13C 2.8(3) . .
C1 C2 C3 C4 0.3(4) . .
C2 C1 C6 C5 0.0(4) . .
C2 C3 C4 C5 0.2(5) . .
C3 C4 C5 C6 -0.6(5) . .
C4 C5 C6 C1 0.5(5) . .
C6 C1 C2 C3 -0.4(4) . .
C7 C8 C9 C7 0.0(4) . 2_776
C9 C7 C8 C9 0.0(4) 2_776 .
